data_7114597
loop_
_publ_author_name
'Travis Lundrigan'
'T. Stanley Cameron'
'Alison Thompson'

_publ_section_title
;
 Activation and deprotection of F-BODIPYs using boron trihalides
;
_journal_name_full Chem.Commun.
_journal_page_first 7028
_journal_paper_doi 10.1039/C4CC02706J
_journal_volume 50
_journal_year 2014
_chemical_formula_moiety 'C15 H21 B F4 N2 '
_chemical_formula_sum 'C15 H21 B F4 N2'
_chemical_formula_weight 316.15
_space_group_IT_number 62
_symmetry_cell_setting orthorhombic
_symmetry_Int_Tables_number 62
_symmetry_space_group_name_Hall '-P 2ac 2n'
_symmetry_space_group_name_H-M 'P n m a'
_cell_angle_alpha 90.0000
_cell_angle_beta 90.0000
_cell_angle_gamma 90.0000
_cell_formula_units_Z 4
_cell_length_a 17.4172(8)
_cell_length_b 7.0912(4)
_cell_length_c 13.2491(8)
_cell_measurement_reflns_used 5780
_cell_measurement_temperature 296.1
_cell_measurement_theta_max 30.5
_cell_measurement_theta_min 3.1
_cell_volume 1636.38(15)
_computing_cell_refinement PROCESS
_computing_data_collection PROCESS
_computing_data_reduction CrystalStructure
_computing_publication_material 'CrystalStructure 3.8'
_computing_structure_refinement CRYSTALS
_computing_structure_solution SIR2004
_diffrn_ambient_temperature 296.1
_diffrn_detector_area_resol_mean 10.00
_diffrn_measured_fraction_theta_full 0.980
_diffrn_measured_fraction_theta_max 0.980
_diffrn_measurement_device_type 'Rigaku RAXIS-RAPID'
_diffrn_measurement_method \w
_diffrn_radiation_type 'Mo K\a'
_diffrn_radiation_wavelength 0.71070
_diffrn_reflns_av_R_equivalents 0.052
_diffrn_reflns_limit_h_max 24
_diffrn_reflns_limit_h_min -24
_diffrn_reflns_limit_k_max 7
_diffrn_reflns_limit_k_min -10
_diffrn_reflns_limit_l_max 18
_diffrn_reflns_limit_l_min -17
_diffrn_reflns_number 10434
_diffrn_reflns_theta_full 27.50
_diffrn_reflns_theta_max 30.48
_exptl_absorpt_coefficient_mu 0.107
_exptl_absorpt_correction_T_max 0.977
_exptl_absorpt_correction_T_min 0.570
_exptl_absorpt_correction_type multi-scan
_exptl_absorpt_process_details
;
 Higashi, T. (1995). Program for Absorption Correction.
 Rigaku Corporation, Tokyo, Japan.
;
_exptl_crystal_colour 'dark red'
_exptl_crystal_density_diffrn 1.283
_exptl_crystal_density_method 'not measured'
_exptl_crystal_description block
_exptl_crystal_F_000 664.00
_exptl_crystal_size_max 0.33
_exptl_crystal_size_mid 0.25
_exptl_crystal_size_min 0.22
_refine_diff_density_max 0.17
_refine_diff_density_min -0.21
_refine_ls_extinction_coef 139(108)
_refine_ls_extinction_method 'Larson (1970) Crystallographic Computing eq. 22'
_refine_ls_goodness_of_fit_ref 1.179
_refine_ls_hydrogen_treatment noref
_refine_ls_number_parameters 149
_refine_ls_number_reflns 1130
_refine_ls_R_factor_gt 0.0595
_refine_ls_shift/su_max 0.0002
_refine_ls_structure_factor_coef F
_refine_ls_weighting_details
;
 Chebychev polynomial with 3 parameters (Carruthers & Watkin, 1979)
 11.5416    -3.0509    8.4925
;
_refine_ls_weighting_scheme calc
_refine_ls_wR_factor_ref 0.0654
_reflns_number_gt 1130
_reflns_number_total 1984
_reflns_threshold_expression F^2^>2.0\s(F^2^)
_cod_data_source_file c4cc02706j2.cif
_cod_data_source_block '__Travis12'
_cod_original_formula_sum 'C15 H21 B F4 N2 '
_cod_database_code 7114597

loop_
_symmetry_equiv_pos_site_id
_symmetry_equiv_pos_as_xyz
1 +X,+Y,+Z
2 1/2-X,1/2+Y,1/2+Z
3 +X,1/2-Y,+Z
4 1/2-X,-Y,1/2+Z
5 -X,-Y,-Z
6 1/2+X,1/2-Y,1/2-Z
7 -X,1/2+Y,-Z
8 1/2+X,+Y,1/2-Z

loop_
_atom_site_label
_atom_site_type_symbol
_atom_site_fract_x
_atom_site_fract_y
_atom_site_fract_z
_atom_site_U_iso_or_equiv
_atom_site_adp_type
_atom_site_occupancy
_atom_site_symmetry_multiplicity
_atom_site_calc_flag
_atom_site_refinement_flags
F1 F 0.2904(2) 0.5983(6) 1.1695(4) 0.1653(17) Uani 0.85 1 d P
F2 F 0.22448(17) 0.7500 1.0582(3) 0.1743(17) Uani 1.00 2 d S
F3 F 0.340(2) 0.615(4) 1.111(3) 0.265(19) Uani 0.15 1 d P
F4 F 0.3507(2) 0.7500 1.0494(2) 0.1317(17) Uani 0.85 2 d SP
F5 F 0.298(3) 0.7500 1.212(2) 0.26(2) Uani 0.15 2 d SP
N1 N 0.51042(15) 0.7500 1.0958(2) 0.0660(7) Uani 1.00 2 d S
N2 N 0.43620(14) 0.7500 0.8729(2) 0.0600(7) Uani 1.00 2 d S
C1 C 0.5343(2) 0.7500 1.1924(2) 0.0715(10) Uani 1.00 2 d S
C2 C 0.6135(2) 0.7500 1.1924(2) 0.0772(12) Uani 1.00 2 d S
C3 C 0.63889(19) 0.7500 1.0943(2) 0.0713(10) Uani 1.00 2 d S
C4 C 0.57342(18) 0.7500 1.0307(2) 0.0630(9) Uani 1.00 2 d S
C5 C 0.57272(16) 0.7500 0.9262(2) 0.0600(8) Uani 1.00 2 d S
C6 C 0.51474(17) 0.7500 0.8550(2) 0.0579(8) Uani 1.00 2 d S
C7 C 0.52341(18) 0.7500 0.7486(2) 0.0646(8) Uani 1.00 2 d S
C8 C 0.4511(2) 0.7500 0.7057(2) 0.0762(10) Uani 1.00 2 d S
C9 C 0.39769(19) 0.7500 0.7859(2) 0.0693(9) Uani 1.00 2 d S
C10 C 0.4788(2) 0.7500 1.2782(3) 0.0890(12) Uani 1.00 2 d S
C11 C 0.7205(2) 0.7500 1.0585(3) 0.0920(13) Uani 1.00 2 d S
C12 C 0.5989(2) 0.7500 0.6932(2) 0.0819(11) Uani 1.00 2 d S
C13 C 0.4303(2) 0.7500 0.5967(3) 0.134(2) Uani 1.00 2 d S
C14 C 0.4062(4) 0.5946(11) 0.5464(4) 0.112(2) Uani 0.50 1 d P
C15 C 0.3124(2) 0.7500 0.7833(3) 0.0871(12) Uani 1.00 2 d S
B1 B 0.2899(2) 0.7500 1.1111(3) 0.0810(14) Uani 1.00 2 d S
H1 H 0.4556 0.7500 1.0731 0.068 Uiso 1.00 2 c R
H2 H 0.4132 0.7500 0.9359 0.062 Uiso 1.00 2 c R
H3 H 0.5058 0.7500 1.3401 0.108 Uiso 1.00 2 c R
H4 H 0.4473 0.8594 1.2739 0.108 Uiso 1.00 1 c R
H5 H 0.6453 0.7500 1.2505 0.091 Uiso 1.00 2 c R
H6 H 0.7542 0.7500 1.1152 0.112 Uiso 1.00 2 c R
H7 H 0.7297 0.6406 1.0191 0.112 Uiso 1.00 1 c R
H8 H 0.6226 0.7500 0.8970 0.072 Uiso 1.00 2 c R
H9 H 0.5900 0.7500 0.6226 0.100 Uiso 1.00 2 c R
H10 H 0.6275 0.6406 0.7112 0.100 Uiso 1.00 1 c R
H11 H 0.4734 0.7947 0.5620 0.162 Uiso 0.50 1 c R
H12 H 0.3890 0.8389 0.5908 0.162 Uiso 0.50 1 c R
H13 H 0.3715 0.5249 0.5868 0.135 Uiso 0.50 1 c R
H14 H 0.3814 0.6308 0.4852 0.135 Uiso 0.50 1 c R
H15 H 0.4493 0.5164 0.5300 0.135 Uiso 0.50 1 c R
H16 H 0.2950 0.8587 0.7481 0.105 Uiso 1.00 1 c R
H17 H 0.2931 0.7513 0.8501 0.105 Uiso 1.00 2 c R

loop_
_atom_site_aniso_label
_atom_site_aniso_U_11
_atom_site_aniso_U_22
_atom_site_aniso_U_33
_atom_site_aniso_U_12
_atom_site_aniso_U_13
_atom_site_aniso_U_23
F1 0.184(3) 0.122(3) 0.190(3) -0.001(2) 0.044(2) 0.064(2)
F2 0.0810(18) 0.222(4) 0.220(4) 0.0000 -0.007(2) 0.0000
F3 0.24(3) 0.18(3) 0.38(5) 0.13(2) -0.12(3) -0.14(3)
F4 0.0691(19) 0.231(6) 0.095(2) 0.0000 0.0343(16) 0.0000
F5 0.34(5) 0.28(6) 0.15(2) 0.0000 0.18(3) 0.0000
N1 0.0633(15) 0.0612(15) 0.0733(17) 0.0000 -0.0002(13) 0.0000
N2 0.0503(13) 0.0637(15) 0.0660(15) 0.0000 0.0033(11) 0.0000
C1 0.086(2) 0.0568(17) 0.072(2) 0.0000 0.0018(17) 0.0000
C2 0.084(2) 0.071(2) 0.077(2) 0.0000 -0.0116(19) 0.0000
C3 0.0683(19) 0.068(2) 0.078(2) 0.0000 -0.0115(17) 0.0000
C4 0.0562(17) 0.0566(17) 0.076(2) 0.0000 0.0010(14) 0.0000
C5 0.0518(15) 0.0580(17) 0.0701(19) 0.0000 -0.0001(14) 0.0000
C6 0.0516(16) 0.0526(15) 0.0697(19) 0.0000 0.0041(13) 0.0000
C7 0.0561(16) 0.0677(18) 0.0699(19) 0.0000 0.0032(14) 0.0000
C8 0.064(2) 0.094(2) 0.070(2) 0.0000 -0.0011(16) 0.0000
C9 0.0571(17) 0.0696(19) 0.081(2) 0.0000 -0.0045(16) 0.0000
C10 0.115(3) 0.074(2) 0.078(2) 0.0000 0.019(2) 0.0000
C11 0.0568(19) 0.117(3) 0.102(2) 0.0000 -0.0114(19) 0.0000
C12 0.065(2) 0.100(2) 0.081(2) 0.0000 0.0135(17) 0.0000
C13 0.081(2) 0.240(8) 0.081(3) 0.0000 -0.009(2) 0.0000
C14 0.110(4) 0.146(6) 0.080(3) 0.003(4) -0.019(3) -0.018(4)
C15 0.0554(19) 0.107(2) 0.099(2) 0.0000 -0.0059(18) 0.0000
B1 0.073(2) 0.075(2) 0.095(3) 0.0000 0.022(2) 0.0000

loop_
_atom_type_symbol
_atom_type_description
_atom_type_scat_dispersion_real
_atom_type_scat_dispersion_imag
_atom_type_scat_source
C C 0.003 0.002
;
International Tables for Crystallography
(1992, Vol. C, Tables 4.2.6.8 and 6.1.1.4)
;
H H 0.000 0.000
;
International Tables for Crystallography
(1992, Vol. C, Table 6.1.1.4)
;
N N 0.006 0.003
;
International Tables for Crystallography
(1992, Vol. C, Tables 4.2.6.8 and 6.1.1.4)
;
F F 0.017 0.010
;
International Tables for Crystallography
(1992, Vol. C, Tables 4.2.6.8 and 6.1.1.4)
;
B B 0.001 0.001
;
International Tables for Crystallography
(1992, Vol. C, Tables 4.2.6.8 and 6.1.1.4)
;

loop_
_geom_angle_atom_site_label_1
_geom_angle_atom_site_label_2
_geom_angle_atom_site_label_3
_geom_angle
_geom_angle_publ_flag
_geom_angle_site_symmetry_1
_geom_angle_site_symmetry_3
F(3) F(1) F(5) 98(2) yes . .
F(3) F(1) B(1) 62.1(18) yes . .
F(5) F(1) B(1) 63.4(15) yes . .
F(1) F(3) F(4) 128(3) yes . .
F(1) F(3) B(1) 64.7(19) yes . .
F(4) F(3) B(1) 63.0(18) yes . .
F(3) F(4) F(3) 98(2) yes . 3_565
F(3) F(4) B(1) 59.7(17) yes . .
F(3) F(4) B(1) 59.7(17) yes 3_565 .
F(1) F(5) F(1) 124(3) yes . 3_565
F(1) F(5) B(1) 62.2(15) yes . .
F(1) F(5) B(1) 62.2(15) yes 3_565 .
C(1) N(1) C(4) 110.1(2) yes . .
C(6) N(2) C(9) 110.4(2) yes . .
N(1) C(1) C(2) 108.1(3) yes . .
N(1) C(1) C(10) 121.6(3) yes . .
C(2) C(1) C(10) 130.4(3) yes . .
C(1) C(2) C(3) 108.7(3) yes . .
C(2) C(3) C(4) 107.7(3) yes . .
C(2) C(3) C(11) 127.2(3) yes . .
C(4) C(3) C(11) 125.1(3) yes . .
N(1) C(4) C(3) 105.4(2) yes . .
N(1) C(4) C(5) 127.7(2) yes . .
C(3) C(4) C(5) 127.0(2) yes . .
C(4) C(5) C(6) 133.5(2) yes . .
N(2) C(6) C(5) 127.1(2) yes . .
N(2) C(6) C(7) 105.9(2) yes . .
C(5) C(6) C(7) 126.9(2) yes . .
C(6) C(7) C(8) 108.2(2) yes . .
C(6) C(7) C(12) 125.3(2) yes . .
C(8) C(7) C(12) 126.6(3) yes . .
C(7) C(8) C(9) 106.9(3) yes . .
C(7) C(8) C(13) 128.4(3) yes . .
C(9) C(8) C(13) 124.7(3) yes . .
N(2) C(9) C(8) 108.6(2) yes . .
N(2) C(9) C(15) 121.5(3) yes . .
C(8) C(9) C(15) 129.9(3) yes . .
C(8) C(13) C(14) 123.5(3) yes . .
C(8) C(13) C(14) 123.5(3) yes . 3_565
C(14) C(13) C(14) 108.9(5) yes . 3_565
F(1) B(1) F(1) 108.5(4) yes . 3_565
F(1) B(1) F(2) 108.2(3) yes . .
F(1) B(1) F(3) 53(2) yes . .
F(1) B(1) F(3) 127(2) yes . 3_565
F(1) B(1) F(4) 110.6(3) yes . .
F(1) B(1) F(5) 54.5(3) yes . .
F(1) B(1) F(2) 108.2(3) yes 3_565 .
F(1) B(1) F(3) 127(2) yes 3_565 .
F(1) B(1) F(3) 53(2) yes 3_565 3_565
F(1) B(1) F(4) 110.6(3) yes 3_565 .
F(1) B(1) F(5) 54.5(3) yes 3_565 .
F(2) B(1) F(3) 125.0(19) yes . .
F(2) B(1) F(3) 125.0(19) yes . 3_565
F(2) B(1) F(4) 110.8(4) yes . .
F(2) B(1) F(5) 128(2) yes . .
F(3) B(1) F(3) 95(2) yes . 3_565
F(3) B(1) F(4) 57(2) yes . .
F(3) B(1) F(5) 86(2) yes . .
F(3) B(1) F(4) 57(2) yes 3_565 .
F(3) B(1) F(5) 86(2) yes 3_565 .
F(4) B(1) F(5) 121(2) yes . .
C(1) N(1) H(1) 125.5 no . .
C(4) N(1) H(1) 124.4 no . .
C(6) N(2) H(2) 125.5 no . .
C(9) N(2) H(2) 124.1 no . .
C(1) C(2) H(5) 125.7 no . .
C(3) C(2) H(5) 125.5 no . .
C(4) C(5) H(8) 113.5 no . .
C(6) C(5) H(8) 113.0 no . .
C(1) C(10) H(3) 109.7 no . .
C(1) C(10) H(4) 109.2 no . .
C(1) C(10) H(4) 109.2 no . 3_565
H(3) C(10) H(4) 109.7 no . .
H(3) C(10) H(4) 109.7 no . 3_565
H(4) C(10) H(4) 109.2 no . 3_565
C(3) C(11) H(6) 109.5 no . .
C(3) C(11) H(7) 109.6 no . .
C(3) C(11) H(7) 109.6 no . 3_565
H(6) C(11) H(7) 109.3 no . .
H(6) C(11) H(7) 109.3 no . 3_565
H(7) C(11) H(7) 109.6 no . 3_565
C(7) C(12) H(9) 109.7 no . .
C(7) C(12) H(10) 109.6 no . .
C(7) C(12) H(10) 109.6 no . 3_565
H(9) C(12) H(10) 109.4 no . .
H(9) C(12) H(10) 109.4 no . 3_565
H(10) C(12) H(10) 109.1 no . 3_565
C(8) C(13) H(11) 106.3 no . .
C(8) C(13) H(11) 106.3 no . 3_565
C(8) C(13) H(12) 105.1 no . .
C(8) C(13) H(12) 105.1 no . 3_565
C(14) C(13) H(11) 106.4 no . .
C(14) C(13) H(11) 74.4 no . 3_565
C(14) C(13) H(12) 105.2 no . .
C(14) C(13) H(12) 36.3 no . 3_565
C(14) C(13) H(11) 74.4 no 3_565 .
C(14) C(13) H(11) 106.4 no 3_565 3_565
C(14) C(13) H(12) 36.3 no 3_565 .
C(14) C(13) H(12) 105.2 no 3_565 3_565
H(11) C(13) H(11) 39.6 no . 3_565
H(11) C(13) H(12) 109.8 no . .
H(11) C(13) H(12) 141.7 no . 3_565
H(11) C(13) H(12) 141.7 no 3_565 .
H(11) C(13) H(12) 109.8 no 3_565 3_565
H(12) C(13) H(12) 82.1 no . 3_565
C(13) C(14) H(12) 44.4 no . 3_565
C(13) C(14) H(13) 110.2 no . .
C(13) C(14) H(14) 109.8 no . .
C(13) C(14) H(15) 109.9 no . .
H(12) C(14) H(13) 70.0 no 3_565 .
H(12) C(14) H(14) 107.0 no 3_565 .
H(12) C(14) H(15) 142.3 no 3_565 .
H(13) C(14) H(14) 109.3 no . .
H(13) C(14) H(15) 109.1 no . .
H(14) C(14) H(15) 108.4 no . .
C(9) C(15) H(16) 109.3 no . .
C(9) C(15) H(16) 109.3 no . 3_565
C(9) C(15) H(17) 109.4 no . .
H(16) C(15) H(16) 108.4 no . 3_565
H(16) C(15) H(17) 109.7 no . .
H(16) C(15) H(17) 110.7 no 3_565 .
C(13) H(11) H(11) 70.2 no . 3_565
C(13) H(12) C(14) 99.4 no . 3_565

loop_
_geom_bond_atom_site_label_1
_geom_bond_atom_site_label_2
_geom_bond_distance
_geom_bond_publ_flag
_geom_bond_site_symmetry_2
F(1) F(3) 1.17(4) yes .
F(1) F(5) 1.219(19) yes .
F(1) B(1) 1.325(5) yes .
F(2) B(1) 1.337(5) yes .
F(3) F(4) 1.26(4) yes .
F(3) B(1) 1.30(3) yes .
F(4) B(1) 1.337(6) yes .
F(5) B(1) 1.34(3) yes .
N(1) C(1) 1.346(4) yes .
N(1) C(4) 1.395(4) yes .
N(2) C(6) 1.388(3) yes .
N(2) C(9) 1.334(4) yes .
C(1) C(2) 1.379(5) yes .
C(1) C(10) 1.493(5) yes .
C(2) C(3) 1.373(5) yes .
C(3) C(4) 1.418(4) yes .
C(3) C(11) 1.498(5) yes .
C(4) C(5) 1.385(4) yes .
C(5) C(6) 1.381(4) yes .
C(6) C(7) 1.418(4) yes .
C(7) C(8) 1.381(4) yes .
C(7) C(12) 1.505(4) yes .
C(8) C(9) 1.412(5) yes .
C(8) C(13) 1.489(6) yes .
C(9) C(15) 1.486(4) yes .
C(13) C(14) 1.354(7) yes .
C(13) C(14) 1.354(7) yes 3_565
N(1) H(1) 1.001 no .
N(2) H(2) 0.925 no .
C(2) H(5) 0.948 no .
C(5) H(8) 0.950 no .
C(10) H(3) 0.945 no .
C(10) H(4) 0.952 no .
C(10) H(4) 0.952 no 3_565
C(11) H(6) 0.953 no .
C(11) H(7) 0.949 no .
C(11) H(7) 0.949 no 3_565
C(12) H(9) 0.948 no .
C(12) H(10) 0.952 no .
C(12) H(10) 0.952 no 3_565
C(13) H(11) 0.936 no .
C(13) H(11) 0.936 no 3_565
C(13) H(12) 0.959 no .
C(13) H(12) 0.959 no 3_565
C(14) H(12) 0.812 no 3_565
C(14) H(13) 0.947 no .
C(14) H(14) 0.955 no .
C(14) H(15) 0.958 no .
C(15) H(16) 0.951 no .
C(15) H(16) 0.951 no 3_565
C(15) H(17) 0.947 no .
H(11) H(11) 0.634 no 3_565

loop_
_geom_contact_atom_site_label_1
_geom_contact_atom_site_label_2
_geom_contact_distance
_geom_contact_site_symmetry_2
F(1) C(15) 3.403(5) 2_545
F(2) C(14) 3.343(7) 2_555
F(2) C(14) 3.343(7) 4_565
F(3) N(1) 3.12(3) .
F(3) C(4) 3.53(4) 5_667
F(3) C(5) 3.04(3) 5_667
F(3) C(10) 3.42(4) .
F(3) C(11) 3.58(4) 5_667
F(4) N(1) 2.849(4) .
F(4) N(2) 2.773(4) .
F(4) C(9) 3.586(5) .
F(4) C(15) 3.589(5) .
F(5) C(2) 3.46(5) 6_467
F(5) C(10) 3.27(5) .
F(5) C(11) 3.33(4) 6_467
N(1) F(3) 3.12(3) .
N(1) F(3) 3.12(3) 3_565
N(1) F(4) 2.849(4) .
N(2) F(4) 2.773(4) .
C(2) F(5) 3.46(5) 6_567
C(2) C(9) 3.5626(5) 5_667
C(2) C(9) 3.5626(5) 5_677
C(4) F(3) 3.53(4) 5_667
C(4) F(3) 3.53(4) 7_657
C(5) F(3) 3.04(3) 5_667
C(5) F(3) 3.04(3) 7_657
C(7) C(10) 3.5635(5) 5_667
C(7) C(10) 3.5635(5) 5_677
C(9) F(4) 3.586(5) .
C(9) C(2) 3.5626(5) 5_667
C(9) C(2) 3.5626(5) 5_677
C(10) F(3) 3.42(4) .
C(10) F(3) 3.42(4) 3_565
C(10) F(5) 3.27(5) .
C(10) C(7) 3.5635(5) 5_667
C(10) C(7) 3.5635(5) 5_677
C(11) F(3) 3.58(4) 5_667
C(11) F(3) 3.58(4) 7_657
C(11) F(5) 3.33(4) 6_567
C(14) F(2) 3.343(7) 2_544
C(15) F(1) 3.403(5) 2_554
C(15) F(1) 3.403(5) 4_564
C(15) F(4) 3.589(5) .
F(1) H(1) 3.327 .
F(1) H(4) 3.580 .
F(1) H(4) 3.078 3_565
F(1) H(5) 2.944 6_467
F(1) H(6) 3.113 6_467
F(1) H(7) 3.038 5_667
F(1) H(8) 3.029 5_667
F(1) H(10) 2.723 5_667
F(1) H(13) 3.148 4_565
F(1) H(16) 2.487 2_545
F(2) H(5) 2.885 6_467
F(2) H(7) 3.059 5_667
F(2) H(7) 3.059 7_657
F(2) H(9) 3.351 6_466
F(2) H(12) 3.548 2_545
F(2) H(12) 3.548 4_575
F(2) H(13) 2.595 2_555
F(2) H(13) 2.595 4_565
F(2) H(14) 3.411 2_555
F(2) H(14) 3.411 4_565
F(2) H(15) 3.587 2_555
F(2) H(15) 3.587 4_565
F(2) H(17) 3.006 .
F(3) H(1) 2.290 .
F(3) H(2) 2.807 .
F(3) H(4) 3.341 .
F(3) H(4) 2.864 3_565
F(3) H(7) 2.780 5_667
F(3) H(8) 2.673 5_667
F(3) H(10) 3.032 5_667
F(3) H(16) 3.480 2_545
F(4) H(1) 1.854 .
F(4) H(2) 1.857 .
F(4) H(4) 3.505 .
F(4) H(4) 3.505 3_565
F(4) H(7) 3.234 5_667
F(4) H(7) 3.234 7_657
F(4) H(17) 2.825 .
F(5) H(1) 3.300 .
F(5) H(4) 2.836 .
F(5) H(4) 2.836 3_565
F(5) H(5) 2.708 6_467
F(5) H(6) 2.419 6_467
F(5) H(10) 3.225 5_667
F(5) H(10) 3.225 7_657
F(5) H(16) 3.250 2_545
F(5) H(16) 3.250 4_575
C(2) H(13) 3.525 5_667
C(2) H(13) 3.525 7_657
C(2) H(16) 3.295 5_677
C(2) H(16) 3.295 7_647
C(4) H(2) 3.581 5_667
C(4) H(2) 3.581 5_677
C(5) H(1) 3.580 5_667
C(5) H(1) 3.580 5_677
C(6) H(4) 3.321 5_677
C(6) H(4) 3.321 7_647
C(7) H(4) 2.832 5_677
C(7) H(4) 2.832 7_647
C(8) H(4) 3.298 5_677
C(8) H(4) 3.298 7_647
C(10) H(10) 3.334 5_667
C(10) H(10) 3.334 7_657
C(10) H(14) 3.333 1_556
C(10) H(14) 3.333 3_566
C(10) H(15) 3.406 5_667
C(10) H(15) 3.406 7_657
C(11) H(12) 3.595 6_566
C(11) H(12) 3.595 8_556
C(11) H(14) 2.984 6_566
C(11) H(14) 2.984 8_556
C(12) H(4) 2.917 5_677
C(12) H(4) 2.917 7_647
C(12) H(16) 3.587 6_566
C(12) H(16) 3.587 8_556
C(12) H(17) 3.432 6_566
C(13) H(15) 3.284 5_666
C(13) H(15) 3.284 7_656
C(14) H(3) 3.421 1_554
C(14) H(3) 3.253 5_667
C(14) H(6) 3.580 6_466
C(14) H(7) 3.210 8_456
C(14) H(9) 3.316 5_666
C(14) H(11) 3.314 7_646
C(14) H(15) 2.825 5_666
C(15) H(10) 3.314 6_466
C(15) H(10) 3.314 8_456
B(1) H(1) 2.930 .
B(1) H(2) 3.162 .
B(1) H(4) 3.575 .
B(1) H(4) 3.575 3_565
B(1) H(5) 3.115 6_467
B(1) H(7) 3.280 5_667
B(1) H(7) 3.280 7_657
B(1) H(13) 3.435 2_555
B(1) H(13) 3.435 4_565
B(1) H(17) 3.458 .
H(1) F(1) 3.327 .
H(1) F(1) 3.327 3_565
H(1) F(3) 2.290 .
H(1) F(3) 2.290 3_565
H(1) F(4) 1.854 .
H(1) F(5) 3.300 .
H(1) C(5) 3.580 5_667
H(1) C(5) 3.580 5_677
H(1) B(1) 2.930 .
H(2) F(3) 2.807 .
H(2) F(3) 2.807 3_565
H(2) F(4) 1.857 .
H(2) C(4) 3.581 5_667
H(2) C(4) 3.581 5_677
H(2) B(1) 3.162 .
H(3) C(14) 3.421 1_556
H(3) C(14) 3.421 3_566
H(3) C(14) 3.253 5_667
H(3) C(14) 3.253 7_657
H(3) H(11) 3.011 1_556
H(3) H(11) 3.011 3_566
H(3) H(11) 3.498 5_677
H(3) H(11) 3.498 7_647
H(3) H(12) 3.563 5_677
H(3) H(12) 3.563 7_647
H(3) H(13) 3.051 5_667
H(3) H(13) 3.051 7_657
H(3) H(14) 3.017 1_556
H(3) H(14) 3.017 3_566
H(3) H(15) 3.169 1_556
H(3) H(15) 3.169 3_566
H(3) H(15) 2.674 5_667
H(3) H(15) 2.674 7_657
H(4) F(1) 3.580 .
H(4) F(1) 3.078 3_565
H(4) F(3) 3.341 .
H(4) F(3) 2.864 3_565
H(4) F(4) 3.505 .
H(4) F(5) 2.836 .
H(4) C(6) 3.321 5_677
H(4) C(7) 2.832 5_677
H(4) C(8) 3.298 5_677
H(4) C(12) 2.917 5_677
H(4) B(1) 3.575 .
H(4) H(9) 3.158 5_677
H(4) H(10) 2.390 7_657
H(4) H(11) 3.556 5_677
H(4) H(14) 3.431 1_556
H(4) H(14) 3.025 3_566
H(4) H(15) 3.505 3_566
H(4) H(15) 3.352 7_657
H(5) F(1) 2.944 6_567
H(5) F(1) 2.944 8_557
H(5) F(2) 2.885 6_567
H(5) F(5) 2.708 6_567
H(5) B(1) 3.115 6_567
H(5) H(13) 2.921 5_667
H(5) H(13) 2.921 7_657
H(5) H(16) 2.963 5_677
H(5) H(16) 2.963 7_647
H(6) F(1) 3.113 6_567
H(6) F(1) 3.113 8_557
H(6) F(5) 2.419 6_567
H(6) C(14) 3.580 6_566
H(6) C(14) 3.580 8_556
H(6) H(14) 2.720 6_566
H(6) H(14) 2.720 8_556
H(6) H(16) 3.422 5_677
H(6) H(16) 3.422 7_647
H(7) F(1) 3.038 5_667
H(7) F(2) 3.059 5_667
H(7) F(3) 2.780 5_667
H(7) F(4) 3.234 5_667
H(7) C(14) 3.210 8_556
H(7) B(1) 3.280 5_667
H(7) H(12) 3.136 6_566
H(7) H(12) 3.434 8_556
H(7) H(13) 2.955 8_556
H(7) H(14) 3.100 6_566
H(7) H(14) 2.644 8_556
H(7) H(17) 3.300 5_667
H(8) F(1) 3.029 5_667
H(8) F(1) 3.029 7_657
H(8) F(3) 2.673 5_667
H(8) F(3) 2.673 7_657
H(9) F(2) 3.351 6_566
H(9) C(14) 3.316 5_666
H(9) C(14) 3.316 7_656
H(9) H(4) 3.158 5_677
H(9) H(4) 3.158 7_647
H(9) H(13) 3.457 5_666
H(9) H(13) 3.457 7_656
H(9) H(14) 3.095 5_666
H(9) H(14) 3.095 7_656
H(9) H(15) 2.850 5_666
H(9) H(15) 2.850 7_656
H(9) H(17) 3.557 6_566
H(10) F(1) 2.723 5_667
H(10) F(3) 3.032 5_667
H(10) F(5) 3.225 5_667
H(10) C(10) 3.334 5_667
H(10) C(15) 3.314 6_566
H(10) H(4) 2.390 7_647
H(10) H(14) 3.240 5_666
H(10) H(16) 2.967 6_566
H(10) H(16) 3.346 8_556
H(10) H(17) 3.094 6_566
H(11) C(14) 3.314 7_656
H(11) H(3) 3.011 1_554
H(11) H(3) 3.498 5_677
H(11) H(4) 3.556 5_677
H(11) H(11) 3.469 5_676
H(11) H(14) 3.531 7_656
H(11) H(15) 2.858 5_666
H(11) H(15) 2.402 7_656
H(12) F(2) 3.548 2_554
H(12) C(11) 3.595 6_466
H(12) H(3) 3.563 5_677
H(12) H(7) 3.136 6_466
H(12) H(7) 3.434 8_456
H(12) H(15) 3.476 7_656
H(13) F(1) 3.148 4_564
H(13) F(2) 2.595 2_544
H(13) C(2) 3.525 5_667
H(13) B(1) 3.435 2_544
H(13) H(3) 3.051 5_667
H(13) H(5) 2.921 5_667
H(13) H(7) 2.955 8_456
H(13) H(9) 3.457 5_666
H(13) H(15) 3.497 5_666
H(14) F(2) 3.411 2_544
H(14) C(10) 3.333 1_554
H(14) C(11) 2.984 6_466
H(14) H(3) 3.017 1_554
H(14) H(4) 3.431 1_554
H(14) H(4) 3.025 3_564
H(14) H(6) 2.720 6_466
H(14) H(7) 3.100 6_466
H(14) H(7) 2.644 8_456
H(14) H(9) 3.095 5_666
H(14) H(10) 3.240 5_666
H(14) H(11) 3.531 7_646
H(14) H(15) 3.135 5_666
H(15) F(2) 3.587 2_544
H(15) C(10) 3.406 5_667
H(15) C(13) 3.284 5_666
H(15) C(14) 2.825 5_666
H(15) H(3) 3.169 1_554
H(15) H(3) 2.674 5_667
H(15) H(4) 3.505 3_564
H(15) H(4) 3.352 7_647
H(15) H(9) 2.850 5_666
H(15) H(11) 2.858 5_666
H(15) H(11) 2.402 7_646
H(15) H(12) 3.476 7_646
H(15) H(13) 3.497 5_666
H(15) H(14) 3.135 5_666
H(15) H(15) 1.952 5_666
H(16) F(1) 2.487 2_554
H(16) F(3) 3.480 2_554
H(16) F(5) 3.250 2_554
H(16) C(2) 3.295 5_677
H(16) C(12) 3.587 6_466
H(16) H(5) 2.963 5_677
H(16) H(6) 3.422 5_677
H(16) H(10) 2.967 6_466
H(16) H(10) 3.346 8_456
H(17) F(2) 3.006 .
H(17) F(4) 2.825 .
H(17) C(12) 3.432 6_466
H(17) B(1) 3.458 .
H(17) H(7) 3.300 5_667
H(17) H(7) 3.284 7_657
H(17) H(9) 3.557 6_466
H(17) H(10) 3.094 6_466
H(17) H(10) 3.099 8_456

loop_
_geom_torsion_atom_site_label_1
_geom_torsion_atom_site_label_2
_geom_torsion_atom_site_label_3
_geom_torsion_atom_site_label_4
_geom_torsion
_geom_torsion_site_symmetry_1
_geom_torsion_site_symmetry_4
F(3) F(1) F(5) F(1) 62(5) . 3_565
F(3) F(1) F(5) B(1) 54(2) . .
F(5) F(1) F(3) F(4) -53(4) . .
F(5) F(1) F(3) B(1) -54(2) . .
F(3) F(1) B(1) F(1) -122(2) . 3_565
F(3) F(1) B(1) F(2) 121(2) . .
F(3) F(1) B(1) F(4) -0.9(12) . .
F(3) F(1) B(1) F(5) -116(3) . .
F(3) F(1) B(1) F(3) -65(3) . 3_565
B(1) F(1) F(3) F(4) 1.1(15) . .
F(5) F(1) B(1) F(1) -7(2) . 3_565
F(5) F(1) B(1) F(2) -124(2) . .
F(5) F(1) B(1) F(3) 116(3) . .
F(5) F(1) B(1) F(4) 115(2) . .
F(5) F(1) B(1) F(3) 51(3) . 3_565
B(1) F(1) F(5) F(1) 8(3) . 3_565
F(1) F(3) F(4) F(3) 47(4) . 3_565
F(1) F(3) F(4) B(1) -1.2(15) . .
F(1) F(3) B(1) F(1) 86.5(17) . 3_565
F(1) F(3) B(1) F(2) -87(2) . .
F(1) F(3) B(1) F(4) 179.0(13) . .
F(1) F(3) B(1) F(5) 47(2) . .
F(1) F(3) B(1) F(3) 133(2) . 3_565
F(4) F(3) B(1) F(1) -179.0(13) . .
F(4) F(3) B(1) F(1) -92(2) . 3_565
F(4) F(3) B(1) F(2) 93.8(15) . .
F(4) F(3) B(1) F(5) -132(2) . .
F(4) F(3) B(1) F(3) -46(2) . 3_565
B(1) F(3) F(4) F(3) 48(2) . 3_565
F(3) F(4) B(1) F(1) 0.9(11) . .
F(3) F(4) B(1) F(1) 121(2) . 3_565
F(3) F(4) B(1) F(2) -119(2) . .
F(3) F(4) B(1) F(5) 61(2) . .
F(3) F(4) B(1) F(3) 122(3) . 3_565
F(3) F(4) B(1) F(1) -121(2) 3_565 .
F(3) F(4) B(1) F(1) -0.9(11) 3_565 3_565
F(3) F(4) B(1) F(2) 119(2) 3_565 .
F(3) F(4) B(1) F(3) -122(3) 3_565 .
F(3) F(4) B(1) F(5) -61(2) 3_565 .
F(1) F(5) B(1) F(1) 172(3) . 3_565
F(1) F(5) B(1) F(2) 86.1(16) . .
F(1) F(5) B(1) F(3) -46(2) . .
F(1) F(5) B(1) F(4) -93.9(16) . .
F(1) F(5) B(1) F(3) -141(2) . 3_565
F(1) F(5) B(1) F(1) -172(3) 3_565 .
F(1) F(5) B(1) F(2) -86.1(16) 3_565 .
F(1) F(5) B(1) F(3) 141(2) 3_565 .
F(1) F(5) B(1) F(4) 93.9(16) 3_565 .
F(1) F(5) B(1) F(3) 46(2) 3_565 3_565
C(7) C(8) C(13) C(14) 102.5(5) . .
C(7) C(8) C(13) C(14) -102.5(5) . 3_565
C(9) C(8) C(13) C(14) -77.5(5) . .
C(9) C(8) C(13) C(14) 77.5(5) . 3_565
